data_9014024
loop_
_publ_author_name
'Ertl, A.'
'Kolitsch, U.'
'Dyar, M. D.'
'Hughes, J. M.'
'Rossman, G. R.'
'Pieczka, A.'
'Henry, D. J.'
'Pezzotta, F.'
'Prowatke, S.'
'Lengauer, C. L.'
'Korner, W.'
'Brandstatter, F.'
'Francis, C. A.'
'Prem, M.'
'Tillmanns, E.'

_publ_section_title
;
 Limitations of Fe2+ and Mn2+ site occupancy in tourmaline:
 Evidence from Fe2+ - and Mn2+ -rich tourmaline
 Note: sample bls2
;
_journal_name_full 'American Mineralogist'
_journal_page_first 1402
_journal_page_last 1416
_journal_paper_doi 10.2138/am.2012.4028
_journal_volume 97
_journal_year 2012
_chemical_compound_source 'Blocherleitengraben, Lower Austria'
_chemical_formula_sum 'Al5.451 B3 Ca0.062 F0.3 Fe3.549 H3.23 Na0.938 O30.7 Si6'
_chemical_name_mineral Fluor-schorl
_space_group_IT_number 160
_symmetry_space_group_name_Hall 'R 3 -2"'
_symmetry_space_group_name_H-M 'R 3 m :H'
_cell_angle_alpha 90
_cell_angle_beta 90
_cell_angle_gamma 120
_cell_formula_units_Z 3
_cell_length_a 16.043
_cell_length_b 16.043
_cell_length_c 7.2470
_cell_volume 1615.326
_database_code_amcsd 0019250
_exptl_crystal_density_diffrn 3.301
_cod_original_cell_volume 1615.325
_cod_original_sg_symbol_H-M 'R 3 m'
_cod_original_formula_sum '(Na.938 Ca.062) (Fe3.549 Al5.451) Si6 B3 O30.7 F.3 H3.23'
_cod_database_code 9014024

loop_
_space_group_symop_operation_xyz
x,y,z
2/3+x,1/3+y,1/3+z
1/3+x,2/3+y,2/3+z
x,x-y,z
2/3+x,1/3+x-y,1/3+z
1/3+x,2/3+x-y,2/3+z
-y,-x,z
2/3-y,1/3-x,1/3+z
1/3-y,2/3-x,2/3+z
-x+y,y,z
2/3-x+y,1/3+y,1/3+z
1/3-x+y,2/3+y,2/3+z
-y,x-y,z
2/3-y,1/3+x-y,1/3+z
1/3-y,2/3+x-y,2/3+z
-x+y,-x,z
2/3-x+y,1/3-x,1/3+z
1/3-x+y,2/3-x,2/3+z

loop_
_atom_site_aniso_label
_atom_site_aniso_U_11
_atom_site_aniso_U_22
_atom_site_aniso_U_33
_atom_site_aniso_U_12
_atom_site_aniso_U_13
_atom_site_aniso_U_23
NaX 0.02230 0.02230 0.02520 0.01110 0.00000 0.00000
CaX 0.02230 0.02230 0.02520 0.01110 0.00000 0.00000
FeY 0.00907 0.00633 0.01218 0.00453 -0.00402 -0.00201
AlY 0.00907 0.00633 0.01218 0.00453 -0.00402 -0.00201
AlZ 0.00549 0.00554 0.00589 0.00243 -0.00015 0.00037
FeZ 0.00549 0.00554 0.00589 0.00243 -0.00015 0.00037
SiT 0.00523 0.00509 0.00687 0.00267 -0.00073 -0.00069
B 0.00680 0.00660 0.01060 0.00330 0.00050 0.00090
O1 0.02780 0.02780 0.01540 0.01390 0.00000 0.00000
O-H1 0.02780 0.02780 0.01540 0.01390 0.00000 0.00000
F1 0.02780 0.02780 0.01540 0.01390 0.00000 0.00000
O2 0.01520 0.00690 0.01310 0.00340 0.00040 0.00080
O3 0.02300 0.01590 0.00770 0.01150 0.00260 0.00131
O4 0.00790 0.01620 0.01090 0.00810 -0.00049 -0.00100
O5 0.01560 0.00760 0.01120 0.00780 0.00120 0.00061
O6 0.01080 0.01060 0.00690 0.00540 -0.00060 -0.00090
O7 0.00870 0.00750 0.01120 0.00210 -0.00310 -0.00110
O8 0.00560 0.01130 0.01940 0.00370 0.00100 0.00220

loop_
_atom_site_label
_atom_site_fract_x
_atom_site_fract_y
_atom_site_fract_z
_atom_site_occupancy
_atom_site_U_iso_or_equiv
_atom_site_type_symbol
_atom_site_attached_hydrogens
NaX 0.00000 0.00000 0.22140 0.93800 0.02330 Na 0
CaX 0.00000 0.00000 0.22140 0.06200 0.02330 Ca 0
FeY 0.12338 0.06169 0.63190 0.81900 0.00889 Fe 0
AlY 0.12338 0.06169 0.63190 0.18100 0.00889 Al 0
AlZ 0.29875 0.26174 0.60992 0.81800 0.00578 Al 0
FeZ 0.29875 0.26174 0.60992 0.18200 0.00578 Fe 0
SiT 0.19142 0.18967 -0.00132 1.00000 0.00569 Si 0
B 0.11031 0.22062 0.45290 1.00000 0.00800 B 0
O1 0.00000 0.00000 0.78190 0.47000 0.02370 O 0
O-H1 0.00000 0.00000 0.78190 0.23000 0.02370 O 1
F1 0.00000 0.00000 0.78190 0.30000 0.02370 F 0
O2 0.06156 0.12313 0.48000 1.00000 0.01270 O 0
O3 0.26778 0.13389 0.51011 1.00000 0.01480 O 0
O4 0.09269 0.18539 0.06750 1.00000 0.01073 O 0
O5 0.18477 0.09238 0.08793 1.00000 0.01057 O 0
O6 0.19673 0.18745 0.77711 1.00000 0.00945 O 0
O7 0.28411 0.28447 0.07804 1.00000 0.01003 O 0
O8 0.20933 0.27023 0.44032 1.00000 0.01231 O 0
H3 0.26000 0.13000 0.38100 1.00000 0.05500 H 0

loop_
_cod_changelog_entry_id
_cod_changelog_entry_author
_cod_changelog_entry_date
_cod_changelog_entry_text
1
;cod-tools version 3.8.0
Id: cif_guess_AMCSD_atom_types 9574 2023-05-10 09:00:05Z saulius
;
2023-05-10T18:54:48+03:00
;Derived atom types and hydrogen counts
from atom names that follow the AMCSD naming convention
(Wat == water, O-H == hydroxyl).
;

loop_
_cod_related_entry_id
_cod_related_entry_database
_cod_related_entry_code
1 AMCSD 0019250
